data_7231927
loop_
_publ_author_name
'Tanaka, Koichi'
'Kawakita, Tomohiro'
'Morawiak, Maja'
'Urbanczyk-Lipkowska, Zofia'

_publ_section_title
;
 A novel homochiral metal--organic framework with an expanded open cage
 based on
 (R)-3,3&#x2032;-bis(6-carboxy-2-naphthyl)-2,2&#x2032;-dihydroxy-1,1&#x2032;-binaphthyl:
 synthesis, X-ray structure and efficient HPLC enantiomer separation
;
_journal_issue 3
_journal_name_full CrystEngComm
_journal_page_first 487
_journal_paper_doi 10.1039/C8CE01791C
_journal_volume 21
_journal_year 2019
_chemical_absolute_configuration rm
_chemical_formula_moiety '2(C45 H31 Cu N O7), C3 H4 N O, 2(C3 H7 N O), C2 H6 O, 4(O0.50)'
_chemical_formula_sum 'C101 H86 Cu2 N5 O21'
_chemical_formula_weight 1832.82
_space_group_crystal_system orthorhombic
_space_group_IT_number 20
_space_group_name_Hall 'C 2c 2'
_space_group_name_H-M_alt 'C 2 2 21'
_symmetry_space_group_name_Hall 'C 2c 2'
_symmetry_space_group_name_H-M 'C 2 2 21'
_atom_sites_solution_hydrogens geom
_atom_sites_solution_primary direct
_atom_sites_solution_secondary difmap
_audit_creation_method SHELXL-2014
_audit_update_record
;
2018-06-18 deposited with the CCDC.
2018-12-03 downloaded from the CCDC.
;
_cell_angle_alpha 90
_cell_angle_beta 90
_cell_angle_gamma 90
_cell_formula_units_Z 4
_cell_length_a 22.4236(8)
_cell_length_b 29.6641(11)
_cell_length_c 15.5246(6)
_cell_measurement_reflns_used 8012
_cell_measurement_temperature 149(2)
_cell_measurement_theta_max 66.59
_cell_measurement_theta_min 3.77
_cell_volume 10326.6(7)
_computing_cell_refinement 'Bruker SAINT'
_computing_data_collection 'Bruker APEX2'
_computing_data_reduction 'Bruker SAINT'
_computing_molecular_graphics 'Bruker SHELXTL'
_computing_publication_material 'Bruker SHELXTL'
_computing_structure_refinement 'SHELXL-2014 (Sheldrick, 2014)'
_computing_structure_solution 'SHELXL-2014 (Sheldrick, 2014)'
_diffrn_ambient_temperature 149(2)
_diffrn_measured_fraction_theta_full 0.970
_diffrn_measured_fraction_theta_max 0.992
_diffrn_measurement_device_type 'Bruker APEX-II CCD'
_diffrn_measurement_method '\f and \w scans'
_diffrn_radiation_monochromator graphite
_diffrn_radiation_type CuK\a
_diffrn_radiation_wavelength 1.54178
_diffrn_reflns_av_R_equivalents 0.0540
_diffrn_reflns_av_unetI/netI 0.0408
_diffrn_reflns_Laue_measured_fraction_full 0.970
_diffrn_reflns_Laue_measured_fraction_max 0.992
_diffrn_reflns_limit_h_max 26
_diffrn_reflns_limit_h_min -26
_diffrn_reflns_limit_k_max 35
_diffrn_reflns_limit_k_min -34
_diffrn_reflns_limit_l_max 18
_diffrn_reflns_limit_l_min -18
_diffrn_reflns_number 44664
_diffrn_reflns_point_group_measured_fraction_full 0.970
_diffrn_reflns_point_group_measured_fraction_max 0.992
_diffrn_reflns_theta_full 67.679
_diffrn_reflns_theta_max 66.592
_diffrn_reflns_theta_min 3.770
_diffrn_source 'fine-focus sealed tube'
_exptl_absorpt_coefficient_mu 1.058
_exptl_absorpt_correction_T_max 0.7560
_exptl_absorpt_correction_T_min 0.7210
_exptl_absorpt_correction_type numerical
_exptl_absorpt_process_details sadabs
_exptl_crystal_colour green
_exptl_crystal_density_diffrn 1.179
_exptl_crystal_density_method 'not measured'
_exptl_crystal_description cubic
_exptl_crystal_F_000 3812
_exptl_crystal_size_max 0.332
_exptl_crystal_size_mid 0.306
_exptl_crystal_size_min 0.280
_refine_diff_density_max 1.375
_refine_diff_density_min -0.618
_refine_diff_density_rms 0.166
_refine_ls_abs_structure_details
;
 Refined as an inversion twin.
 DMF molecules were refined with the use of 'restrain'
 and 'constrain' command.
 Short distances between protons are consequence of
 operation of double axis symmetry.
;
_refine_ls_abs_structure_Flack -0.03(7)
_refine_ls_extinction_method none
_refine_ls_goodness_of_fit_ref 1.449
_refine_ls_hydrogen_treatment constr
_refine_ls_matrix_type full
_refine_ls_number_parameters 526
_refine_ls_number_reflns 9050
_refine_ls_number_restraints 23
_refine_ls_restrained_S_all 1.454
_refine_ls_R_factor_all 0.1192
_refine_ls_R_factor_gt 0.1099
_refine_ls_shift/su_max 0.065
_refine_ls_shift/su_mean 0.009
_refine_ls_structure_factor_coef Fsqd
_refine_ls_weighting_details 'w=1/[\s^2^(Fo^2^)+(0.2000P)^2^] where P=(Fo^2^+2Fc^2^)/3'
_refine_ls_weighting_scheme calc
_refine_ls_wR_factor_gt 0.2886
_refine_ls_wR_factor_ref 0.3169
_reflns_Friedel_coverage 0.838
_reflns_Friedel_fraction_full 0.969
_reflns_Friedel_fraction_max 0.993
_reflns_number_gt 8012
_reflns_number_total 9050
_reflns_threshold_expression 'I > 2\s(I)'
_cod_data_source_file c8ce01791c2.cif
_cod_data_source_block TANA_2_2017_B_0m
_cod_depositor_comments 'Adding full bibliography for 7231927.cif.'
_cod_database_code 7231927
_shelx_space_group_comment
;
The symmetry employed for this shelxl refinement is uniquely defined
by the following loop, which should always be used as a source of
symmetry information in preference to the above space-group names.
They are only intended as comments.
;
_shelx_estimated_absorpt_t_min 0.720
_shelx_estimated_absorpt_t_max 0.756
_shelxl_version_number 2014-3

loop_
_space_group_symop_operation_xyz
'x, y, z'
'x, -y, -z'
'-x, y, -z+1/2'
'-x, -y, z+1/2'
'x+1/2, y+1/2, z'
'x+1/2, -y+1/2, -z'
'-x+1/2, y+1/2, -z+1/2'
'-x+1/2, -y+1/2, z+1/2'

loop_
_atom_site_label
_atom_site_type_symbol
_atom_site_fract_x
_atom_site_fract_y
_atom_site_fract_z
_atom_site_U_iso_or_equiv
_atom_site_adp_type
_atom_site_occupancy
_atom_site_site_symmetry_order
_atom_site_calc_flag
_atom_site_refinement_flags_posn
_atom_site_refinement_flags_adp
_atom_site_refinement_flags_occupancy
Cu1 Cu 0.14321(5) 0.48478(3) -0.07912(6) 0.0508(4) Uani 1 1 d . . .
O1 O 0.2047(2) 0.46834(18) 0.0977(4) 0.0601(14) Uani 1 1 d . . .
O2 O 0.2074(2) 0.4452(2) -0.0403(4) 0.0577(12) Uani 1 1 d . . .
O3 O 0.0804(2) 0.4422(2) -0.0401(4) 0.0596(13) Uani 1 1 d . . .
O4 O 0.0789(3) 0.5284(2) -0.0945(4) 0.0611(13) Uani 1 1 d . . .
O5 O 0.5732(3) 0.3526(2) 0.1529(5) 0.0728(16) Uani 1 1 d . . .
H5 H 0.6068 0.3651 0.1501 0.109 Uiso 1 1 calc R U .
O6 O 0.7215(3) 0.3368(2) 0.0795(5) 0.0743(17) Uani 1 1 d . . .
H7 H 0.7504 0.3547 0.0768 0.111 Uiso 1 1 calc R U .
C1 C 0.2279(3) 0.4469(3) 0.0352(5) 0.0533(16) Uani 1 1 d . . .
C2 C 0.2832(4) 0.4211(3) 0.0533(6) 0.0574(18) Uani 1 1 d . . .
C3 C 0.3054(4) 0.4155(3) 0.1387(6) 0.062(2) Uani 1 1 d . . .
H3 H 0.2839 0.4279 0.1858 0.074 Uiso 1 1 calc R U .
C4 C 0.3565(5) 0.3928(3) 0.1535(6) 0.0661(19) Uani 1 1 d . . .
H4 H 0.3696 0.3887 0.2111 0.079 Uiso 1 1 calc R U .
C5 C 0.3904(4) 0.3753(3) 0.0865(6) 0.0599(18) Uani 1 1 d . . .
C6 C 0.4442(4) 0.3503(3) 0.1004(6) 0.063(2) Uani 1 1 d . . .
H6 H 0.4580 0.3457 0.1576 0.076 Uiso 1 1 calc R U .
C7 C 0.4759(4) 0.3330(3) 0.0335(6) 0.065(2) Uani 1 1 d . . .
C8 C 0.4549(4) 0.3403(4) -0.0530(7) 0.079(3) Uani 1 1 d . . .
H8 H 0.4773 0.3287 -0.1000 0.094 Uiso 1 1 calc R U .
C9 C 0.4042(5) 0.3632(4) -0.0685(7) 0.079(3) Uani 1 1 d . . .
H9 H 0.3913 0.3675 -0.1262 0.094 Uiso 1 1 calc R U .
C10 C 0.3696(4) 0.3811(3) 0.0005(6) 0.063(2) Uani 1 1 d . . .
C11 C 0.3154(4) 0.4037(3) -0.0132(6) 0.0620(19) Uani 1 1 d . . .
H11 H 0.3009 0.4070 -0.0704 0.074 Uiso 1 1 calc R U .
C12 C 0.5288(4) 0.3031(3) 0.0473(6) 0.063(2) Uani 1 1 d . . .
C13 C 0.5743(3) 0.3135(3) 0.1075(6) 0.0588(18) Uani 1 1 d . . .
C14 C 0.6210(3) 0.2853(3) 0.1214(6) 0.0575(18) Uani 1 1 d . . .
C15 C 0.6243(3) 0.2429(3) 0.0772(6) 0.0565(17) Uani 1 1 d . . .
C16 C 0.6695(4) 0.2116(3) 0.0923(8) 0.073(2) Uani 1 1 d . . .
H16 H 0.6997 0.2183 0.1332 0.087 Uiso 1 1 calc R U .
C17 C 0.6709(4) 0.1708(3) 0.0487(9) 0.084(3) Uani 1 1 d . . .
H17 H 0.7007 0.1491 0.0618 0.100 Uiso 1 1 calc R U .
C18 C 0.6282(5) 0.1620(3) -0.0144(9) 0.086(3) Uani 1 1 d . . .
H18 H 0.6302 0.1344 -0.0454 0.103 Uiso 1 1 calc R U .
C19 C 0.5846(4) 0.1912(3) -0.0326(9) 0.080(3) Uani 1 1 d . . .
H19 H 0.5563 0.1842 -0.0761 0.096 Uiso 1 1 calc R U .
C20 C 0.5804(4) 0.2335(3) 0.0137(6) 0.066(2) Uani 1 1 d . . .
C21 C 0.5338(4) 0.2637(3) 0.0002(7) 0.070(2) Uani 1 1 d . . .
H21 H 0.5047 0.2572 -0.0426 0.083 Uiso 1 1 calc R U .
C22 C 0.6679(4) 0.2955(3) 0.1863(6) 0.0578(18) Uani 1 1 d . . .
C23 C 0.7162(4) 0.3206(3) 0.1620(6) 0.0615(19) Uani 1 1 d . . .
C24 C 0.7633(4) 0.3309(3) 0.2191(6) 0.066(2) Uani 1 1 d . . .
C25 C 0.7588(5) 0.3152(4) 0.3050(7) 0.075(2) Uani 1 1 d . . .
H25 H 0.7903 0.3212 0.3445 0.090 Uiso 1 1 calc R U .
C26 C 0.7079(5) 0.2906(3) 0.3331(6) 0.070(2) Uani 1 1 d . . .
C27 C 0.7005(6) 0.2778(4) 0.4207(9) 0.089(3) Uani 1 1 d . . .
H27 H 0.7297 0.2857 0.4623 0.107 Uiso 1 1 calc R U .
C28 C 0.6499(6) 0.2534(4) 0.4451(8) 0.088(3) Uani 1 1 d . . .
H28 H 0.6459 0.2438 0.5032 0.105 Uiso 1 1 calc R U .
C29 C 0.6058(5) 0.2432(4) 0.3867(9) 0.087(3) Uani 1 1 d . . .
H29 H 0.5714 0.2270 0.4048 0.105 Uiso 1 1 calc R U .
C30 C 0.6115(4) 0.2563(3) 0.3017(7) 0.067(2) Uani 1 1 d . . .
H30 H 0.5808 0.2490 0.2621 0.080 Uiso 1 1 calc R U .
C31 C 0.6621(4) 0.2804(3) 0.2722(6) 0.0614(19) Uani 1 1 d . . .
C32 C 0.8175(5) 0.3562(4) 0.1941(7) 0.077(3) Uani 1 1 d . . .
C33 C 0.8395(5) 0.3896(4) 0.2498(8) 0.088(4) Uani 1 1 d . . .
H33 H 0.8193 0.3955 0.3024 0.105 Uiso 1 1 calc R U .
C34 C 0.8893(5) 0.4137(4) 0.2299(8) 0.090(4) Uani 1 1 d . . .
H34 H 0.9029 0.4360 0.2691 0.108 Uiso 1 1 calc R U .
C35 C 0.9212(4) 0.4067(4) 0.1533(7) 0.075(3) Uani 1 1 d . . .
C36 C 0.9736(5) 0.4297(3) 0.1311(7) 0.073(3) Uani 1 1 d . . .
H36 H 0.9893 0.4513 0.1701 0.088 Uiso 1 1 calc R U .
C37 C 0.0029(3) 0.4220(3) 0.0551(6) 0.0580(18) Uani 1 1 d . . .
C38 C 0.9808(4) 0.3908(3) -0.0047(7) 0.069(2) Uani 1 1 d . . .
H38 H 1.0003 0.3862 -0.0582 0.082 Uiso 1 1 calc R U .
C39 C 0.9283(4) 0.3664(4) 0.0166(7) 0.074(3) Uani 1 1 d . . .
H39 H 0.9138 0.3445 -0.0230 0.089 Uiso 1 1 calc R U .
C40 C 0.8978(4) 0.3731(3) 0.0923(7) 0.066(2) Uani 1 1 d . . .
C41 C 0.8470(4) 0.3493(3) 0.1171(7) 0.071(2) Uani 1 1 d . . .
H41 H 0.8318 0.3271 0.0789 0.085 Uiso 1 1 calc R U .
C42 C 0.0592(3) 0.4473(3) 0.0352(6) 0.0580(18) Uani 1 1 d . . .
O7 O 0.1464(3) 0.4625(3) -0.2112(4) 0.0805(18) Uani 1 1 d D . .
C44 C 0.125(3) 0.467(2) -0.413(5) 0.39(3) Uiso 1 1 d D . .
H44A H 0.1646 0.4531 -0.4043 0.592 Uiso 1 1 calc R U .
H44B H 0.1298 0.4964 -0.4396 0.592 Uiso 1 1 calc R U .
H44C H 0.1018 0.4472 -0.4518 0.592 Uiso 1 1 calc R U .
C43 C 0.136(3) 0.488(2) -0.270(4) 0.56(7) Uiso 1 1 d D . .
H43 H 0.1550 0.5164 -0.2761 0.672 Uiso 1 1 calc R U .
N1 N 0.094(2) 0.471(5) -0.329(3) 2.0(7) Uiso 1 1 d D . .
C45 C 0.0427(7) 0.4578(6) -0.2718(12) 0.117(5) Uiso 1 1 d D . .
H45A H 0.0561 0.4348 -0.2307 0.176 Uiso 1 1 calc R U .
H45B H 0.0103 0.4455 -0.3071 0.176 Uiso 1 1 calc R U .
H45C H 0.0284 0.4843 -0.2403 0.176 Uiso 1 1 calc R U .
O9 O 0.5000 0.1853(10) 0.7500 0.32(2) Uiso 1 2 d DS . P
C53 C 0.5000 0.2281(7) 0.7500 0.105(5) Uiso 1 2 d DS . P
H53 H 0.4961 0.2281 0.8142 0.127 Uiso 0.5 1 calc R U P
C55 C 0.5330(11) 0.3027(7) 0.7564(17) 0.088(6) Uiso 0.5 1 d D . P
O12 O 0.5377(16) 0.4335(13) 0.077(3) 0.176(12) Uiso 0.5 1 d . . P
C56 C 0.715(3) 0.319(5) 0.825(3) 2.0(8) Uiso 1 1 d D . .
H56 H 0.7537 0.3267 0.8429 2.400 Uiso 1 1 calc R U .
O13 O 0.7017(19) 0.3182(14) 0.748(3) 0.35(2) Uiso 1 1 d D . .
C58 C 0.613(3) 0.300(3) 0.845(5) 0.58(7) Uiso 1 1 d D . .
H58A H 0.6179 0.3004 0.7819 0.875 Uiso 1 1 calc R U .
H58B H 0.5855 0.3238 0.8620 0.875 Uiso 1 1 calc R U .
H58C H 0.5968 0.2705 0.8621 0.875 Uiso 1 1 calc R U .
N4 N 0.672(2) 0.3070(16) 0.887(3) 0.34(2) Uiso 1 1 d D . .
C57 C 0.6534(14) 0.3422(11) 0.949(2) 0.189(10) Uiso 1 1 d D . .
H57A H 0.6842 0.3458 0.9928 0.283 Uiso 1 1 calc R U .
H57B H 0.6157 0.3334 0.9758 0.283 Uiso 1 1 calc R U .
H57C H 0.6479 0.3709 0.9180 0.283 Uiso 1 1 calc R U .
C54 C 0.603(4) 0.254(2) 0.712(12) 0.61(14) Uiso 0.5 1 d D . P
H54A H 0.5971 0.2411 0.6538 0.922 Uiso 0.5 1 calc R U P
H54B H 0.6309 0.2350 0.7439 0.922 Uiso 0.5 1 calc R U P
H54C H 0.6184 0.2845 0.7070 0.922 Uiso 0.5 1 calc R U P
O8 O 0.0000 0.3872(6) 0.7500 0.117(4) Uiso 1 2 d S . P
C51 C 0.0517(7) 0.3635(6) 0.7751(11) 0.112(4) Uiso 1 1 d . . .
H51A H 0.0421 0.3432 0.8229 0.169 Uiso 1 1 calc R U .
H51B H 0.0824 0.3849 0.7934 0.169 Uiso 1 1 calc R U .
H51C H 0.0666 0.3458 0.7263 0.169 Uiso 1 1 calc R U .
O10 O 0.417(2) 0.503(2) 0.171(4) 0.43(3) Uiso 1 1 d . . .
N3 N 0.5465(11) 0.2546(8) 0.756(2) 0.130(9) Uiso 0.5 1 d D . P

loop_
_atom_site_aniso_label
_atom_site_aniso_U_11
_atom_site_aniso_U_22
_atom_site_aniso_U_33
_atom_site_aniso_U_23
_atom_site_aniso_U_13
_atom_site_aniso_U_12
Cu1 0.0496(6) 0.0463(6) 0.0565(6) 0.0009(4) 0.0000(4) 0.0002(4)
O1 0.060(3) 0.046(3) 0.075(4) 0.008(3) 0.000(3) 0.008(2)
O2 0.055(3) 0.050(3) 0.068(3) -0.001(2) 0.001(2) 0.001(2)
O3 0.055(3) 0.057(3) 0.067(3) -0.002(3) 0.011(3) -0.007(2)
O4 0.064(3) 0.057(3) 0.062(3) 0.001(2) -0.005(2) 0.014(2)
O5 0.075(4) 0.060(3) 0.083(4) -0.025(3) 0.004(3) 0.008(3)
O6 0.073(4) 0.075(4) 0.075(4) -0.004(3) 0.021(3) -0.024(3)
C1 0.054(4) 0.048(4) 0.057(4) 0.006(3) 0.003(3) -0.005(3)
C2 0.059(4) 0.050(4) 0.064(4) 0.006(3) -0.002(3) -0.006(3)
C3 0.074(5) 0.052(4) 0.060(4) 0.004(4) 0.007(4) 0.020(4)
C4 0.072(5) 0.068(5) 0.059(4) 0.002(4) 0.006(4) 0.011(4)
C5 0.064(4) 0.051(4) 0.064(4) -0.003(4) 0.001(4) 0.006(3)
C6 0.062(4) 0.061(5) 0.067(5) -0.002(4) 0.005(4) 0.011(4)
C7 0.063(4) 0.070(5) 0.061(4) -0.008(4) 0.006(4) 0.005(4)
C8 0.070(5) 0.086(7) 0.080(6) -0.015(5) 0.014(5) 0.011(5)
C9 0.085(6) 0.092(7) 0.059(5) -0.004(5) 0.003(4) 0.011(5)
C10 0.073(5) 0.056(4) 0.061(4) -0.002(3) 0.003(4) 0.004(4)
C11 0.058(4) 0.068(5) 0.060(4) -0.002(4) -0.005(3) 0.005(4)
C12 0.061(4) 0.063(5) 0.065(4) -0.015(4) 0.013(4) 0.002(3)
C13 0.051(4) 0.056(4) 0.069(4) -0.006(3) 0.015(3) 0.002(3)
C14 0.050(3) 0.044(4) 0.078(5) -0.002(4) 0.021(3) -0.006(3)
C15 0.053(3) 0.046(4) 0.070(4) -0.005(3) 0.021(3) -0.008(3)
C16 0.054(4) 0.057(5) 0.106(7) -0.006(5) 0.023(5) -0.005(3)
C17 0.062(5) 0.045(4) 0.145(10) -0.016(5) 0.031(6) 0.003(3)
C18 0.087(7) 0.053(5) 0.118(8) -0.032(5) 0.032(6) -0.014(4)
C19 0.063(5) 0.060(5) 0.116(8) -0.025(5) 0.030(5) -0.011(4)
C20 0.060(4) 0.056(4) 0.081(5) -0.015(4) 0.024(4) -0.005(4)
C21 0.062(4) 0.071(5) 0.076(5) -0.021(4) 0.015(4) -0.005(4)
C22 0.062(4) 0.043(4) 0.068(4) -0.007(3) 0.012(4) -0.003(3)
C23 0.061(4) 0.056(4) 0.068(5) -0.002(4) 0.018(4) -0.004(3)
C24 0.067(5) 0.056(5) 0.075(5) -0.010(4) 0.017(4) -0.011(4)
C25 0.077(5) 0.067(6) 0.081(6) -0.005(5) 0.003(5) -0.018(4)
C26 0.084(6) 0.057(5) 0.068(5) 0.003(4) 0.005(4) -0.016(4)
C27 0.114(8) 0.071(6) 0.083(6) 0.014(6) -0.001(6) -0.019(6)
C28 0.108(8) 0.071(6) 0.084(6) 0.026(5) 0.019(6) -0.009(6)
C29 0.089(7) 0.072(6) 0.100(8) 0.030(6) 0.020(6) -0.013(5)
C30 0.075(5) 0.052(4) 0.075(5) 0.013(4) 0.015(4) -0.002(4)
C31 0.064(4) 0.048(4) 0.072(5) 0.000(4) 0.015(4) -0.002(3)
C32 0.074(5) 0.080(6) 0.076(5) -0.027(5) 0.018(4) -0.025(5)
C33 0.088(7) 0.087(7) 0.088(6) -0.040(6) 0.038(5) -0.040(6)
C34 0.083(6) 0.101(8) 0.087(7) -0.042(6) 0.028(5) -0.039(6)
C35 0.067(5) 0.080(6) 0.078(5) -0.035(5) 0.021(4) -0.025(4)
C36 0.081(6) 0.054(5) 0.083(6) -0.023(4) 0.023(5) -0.016(4)
C37 0.047(3) 0.056(4) 0.071(5) -0.007(4) 0.010(3) -0.003(3)
C38 0.054(4) 0.075(5) 0.077(5) -0.019(4) 0.018(4) -0.006(4)
C39 0.054(4) 0.076(6) 0.093(6) -0.042(5) 0.017(4) -0.017(4)
C40 0.060(4) 0.061(5) 0.078(6) -0.026(4) 0.011(4) -0.013(3)
C41 0.063(5) 0.067(5) 0.083(5) -0.030(4) 0.020(4) -0.014(4)
C42 0.048(4) 0.060(5) 0.065(4) 0.000(4) 0.007(3) -0.002(3)
O7 0.081(4) 0.095(5) 0.065(3) -0.010(3) 0.006(3) -0.014(4)

loop_
_atom_type_symbol
_atom_type_description
_atom_type_scat_dispersion_real
_atom_type_scat_dispersion_imag
_atom_type_scat_source
C C 0.0181 0.0091 'International Tables Vol C Tables 4.2.6.8 and 6.1.1.4'
H H 0.0000 0.0000 'International Tables Vol C Tables 4.2.6.8 and 6.1.1.4'
O O 0.0492 0.0322 'International Tables Vol C Tables 4.2.6.8 and 6.1.1.4'
Cu Cu -1.9646 0.5888 'International Tables Vol C Tables 4.2.6.8 and 6.1.1.4'
N N 0.0311 0.0180 'International Tables Vol C Tables 4.2.6.8 and 6.1.1.4'

loop_
_geom_angle_atom_site_label_1
_geom_angle_atom_site_label_2
_geom_angle_atom_site_label_3
_geom_angle
_geom_angle_site_symmetry_1
_geom_angle_site_symmetry_3
O4 Cu1 O2 168.8(2) . .
O4 Cu1 O1 91.8(2) . 2_565
O2 Cu1 O1 87.4(2) . 2_565
O4 Cu1 O3 86.3(3) . .
O2 Cu1 O3 92.6(2) . .
O1 Cu1 O3 170.1(3) 2_565 .
O4 Cu1 O7 96.4(3) . .
O2 Cu1 O7 94.8(3) . .
O1 Cu1 O7 93.1(3) 2_565 .
O3 Cu1 O7 96.8(3) . .
O4 Cu1 Cu1 83.47(17) . 2_565
O2 Cu1 Cu1 85.30(18) . 2_565
O1 Cu1 Cu1 83.94(18) 2_565 2_565
O3 Cu1 Cu1 86.17(18) . 2_565
O7 Cu1 Cu1 177.0(2) . 2_565
C1 O1 Cu1 121.7(5) . 2_565
C1 O2 Cu1 122.1(5) . .
C42 O3 Cu1 118.0(5) . .
C42 O4 Cu1 123.6(5) 2_565 .
C13 O5 H5 109.4 . .
C23 O6 H7 109.5 . .
O1 C1 O2 125.5(7) . .
O1 C1 C2 117.1(7) . .
O2 C1 C2 117.3(7) . .
C11 C2 C3 118.4(8) . .
C11 C2 C1 119.7(8) . .
C3 C2 C1 121.8(8) . .
C4 C3 C2 120.9(8) . .
C4 C3 H3 119.6 . .
C2 C3 H3 119.5 . .
C3 C4 C5 121.6(8) . .
C3 C4 H4 119.2 . .
C5 C4 H4 119.2 . .
C4 C5 C10 118.5(8) . .
C4 C5 C6 122.8(9) . .
C10 C5 C6 118.6(8) . .
C7 C6 C5 121.4(8) . .
C7 C6 H6 119.3 . .
C5 C6 H6 119.3 . .
C6 C7 C8 119.0(8) . .
C6 C7 C12 121.9(8) . .
C8 C7 C12 118.8(8) . .
C9 C8 C7 121.3(9) . .
C9 C8 H8 119.3 . .
C7 C8 H8 119.4 . .
C8 C9 C10 120.9(9) . .
C8 C9 H9 119.6 . .
C10 C9 H9 119.6 . .
C11 C10 C5 118.9(8) . .
C11 C10 C9 122.3(9) . .
C5 C10 C9 118.8(8) . .
C10 C11 C2 121.6(8) . .
C10 C11 H11 119.2 . .
C2 C11 H11 119.2 . .
C21 C12 C13 118.4(8) . .
C21 C12 C7 119.3(8) . .
C13 C12 C7 122.3(7) . .
C14 C13 O5 117.3(8) . .
C14 C13 C12 121.6(8) . .
O5 C13 C12 121.1(8) . .
C13 C14 C15 120.4(8) . .
C13 C14 C22 121.7(7) . .
C15 C14 C22 117.8(7) . .
C16 C15 C14 122.8(9) . .
C16 C15 C20 119.3(8) . .
C14 C15 C20 117.9(7) . .
C17 C16 C15 121.1(10) . .
C17 C16 H16 119.5 . .
C15 C16 H16 119.4 . .
C16 C17 C18 119.3(10) . .
C16 C17 H17 120.3 . .
C18 C17 H17 120.4 . .
C19 C18 C17 122.0(9) . .
C19 C18 H18 119.0 . .
C17 C18 H18 119.0 . .
C18 C19 C20 120.3(11) . .
C18 C19 H19 119.9 . .
C20 C19 H19 119.9 . .
C21 C20 C15 119.9(8) . .
C21 C20 C19 122.1(9) . .
C15 C20 C19 117.9(9) . .
C12 C21 C20 121.6(9) . .
C12 C21 H21 119.2 . .
C20 C21 H21 119.2 . .
C23 C22 C31 120.4(8) . .
C23 C22 C14 119.0(8) . .
C31 C22 C14 120.6(7) . .
O6 C23 C22 121.1(9) . .
O6 C23 C24 116.5(7) . .
C22 C23 C24 122.4(9) . .
C25 C24 C23 117.9(8) . .
C25 C24 C32 118.1(9) . .
C23 C24 C32 123.9(9) . .
C24 C25 C26 120.9(9) . .
C24 C25 H25 119.5 . .
C26 C25 H25 119.6 . .
C27 C26 C31 119.6(9) . .
C27 C26 C25 121.6(10) . .
C31 C26 C25 118.8(9) . .
C28 C27 C26 119.5(12) . .
C28 C27 H27 120.3 . .
C26 C27 H27 120.2 . .
C29 C28 C27 121.2(11) . .
C29 C28 H28 119.5 . .
C27 C28 H28 119.3 . .
C30 C29 C28 120.0(9) . .
C30 C29 H29 120.0 . .
C28 C29 H29 120.0 . .
C29 C30 C31 121.7(10) . .
C29 C30 H30 119.2 . .
C31 C30 H30 119.1 . .
C30 C31 C22 122.6(9) . .
C30 C31 C26 117.9(8) . .
C22 C31 C26 119.5(8) . .
C41 C32 C33 117.9(8) . .
C41 C32 C24 123.1(8) . .
C33 C32 C24 119.0(8) . .
C34 C33 C32 121.2(9) . .
C34 C33 H33 119.4 . .
C32 C33 H33 119.4 . .
C33 C34 C35 122.1(9) . .
C33 C34 H34 118.9 . .
C35 C34 H34 119.0 . .
C34 C35 C36 124.2(8) . .
C34 C35 C40 117.7(8) . .
C36 C35 C40 118.1(8) . .
C37 C36 C35 122.2(9) 1_655 .
C37 C36 H36 118.9 1_655 .
C35 C36 H36 118.9 . .
C36 C37 C38 120.6(8) 1_455 1_455
C36 C37 C42 119.9(8) 1_455 .
C38 C37 C42 119.4(7) 1_455 .
C37 C38 C39 118.5(8) 1_655 .
C37 C38 H38 120.8 1_655 .
C39 C38 H38 120.7 . .
C40 C39 C38 122.5(8) . .
C40 C39 H39 118.8 . .
C38 C39 H39 118.7 . .
C39 C40 C41 124.8(8) . .
C39 C40 C35 118.0(8) . .
C41 C40 C35 117.2(8) . .
C32 C41 C40 123.8(8) . .
C32 C41 H41 118.1 . .
C40 C41 H41 118.1 . .
O4 C42 O3 127.9(7) 2_565 .
O4 C42 C37 115.7(7) 2_565 .
O3 C42 C37 116.4(8) . .
C43 O7 Cu1 122(5) . .
N1 C44 H44A 115.6 . .
N1 C44 H44B 121.3 . .
H44A C44 H44B 101.1 . .
N1 C44 H44C 113.7 . .
H44A C44 H44C 100.7 . .
H44B C44 H44C 101.5 . .
O7 C43 N1 113(4) . .
O7 C43 H43 120.8 . .
N1 C43 H43 125.7 . .
C43 N1 C45 103(3) . .
C43 N1 C44 106(3) . .
C45 N1 C44 149(7) . .
N1 C45 C45 156(4) . 3_554
N1 C45 H45A 109.1 . .
C45 C45 H45A 94.5 3_554 .
N1 C45 H45B 106.4 . .
C45 C45 H45B 63.2 3_554 .
H45A C45 H45B 108.3 . .
N1 C45 H45C 116.0 . .
C45 C45 H45C 55.3 3_554 .
H45A C45 H45C 107.2 . .
H45B C45 H45C 109.6 . .
O9 C53 N3 127.0(13) . .
O9 C53 N3 127.0(13) . 3_656
N3 C53 N3 106(3) . 3_656
O9 C53 H53 90.0 . .
N3 C53 H53 89.9 . .
N3 C53 H53 90.1 3_656 .
N3 C55 C55 101.8(14) . 3_656
N3 C55 C58 79(3) . .
C55 C55 C58 150(3) 3_656 .
O13 C56 N4 120(5) . .
O13 C56 H56 120.2 . .
N4 C56 H56 119.6 . .
N4 C58 C55 165(7) . .
N4 C58 H58A 122.4 . .
C55 C58 H58A 46.5 . .
N4 C58 H58B 116.7 . .
C55 C58 H58B 63.0 . .
H58A C58 H58B 100.5 . .
N4 C58 H58C 124.2 . .
C55 C58 H58C 70.2 . .
H58A C58 H58C 94.0 . .
H58B C58 H58C 92.6 . .
C56 N4 C58 110(4) . .
C56 N4 C57 118(5) . .
C58 N4 C57 98(2) . .
N4 C57 H57A 110.0 . .
N4 C57 H57B 110.3 . .
H57A C57 H57B 109.5 . .
N4 C57 H57C 108.2 . .
H57A C57 H57C 109.5 . .
H57B C57 H57C 109.4 . .
N3 C54 H54A 115.6 . .
N3 C54 H54B 115.8 . .
H54A C54 H54B 102.7 . .
N3 C54 H54C 116.6 . .
H54A C54 H54C 101.2 . .
H54B C54 H54C 102.8 . .
C51 O8 C51 120.2(18) 3_556 .
O8 C51 H51A 109.5 . .
O8 C51 H51B 109.5 . .
H51A C51 H51B 109.5 . .
O8 C51 H51C 109.4 . .
H51A C51 H51C 109.5 . .
H51B C51 H51C 109.5 . .
C53 N3 C54 131(5) . .
C53 N3 C55 115(2) . .
C54 N3 C55 102(2) . .

loop_
_geom_bond_atom_site_label_1
_geom_bond_atom_site_label_2
_geom_bond_distance
_geom_bond_site_symmetry_2
Cu1 O4 1.951(5) .
Cu1 O2 1.954(6) .
Cu1 O1 1.979(5) 2_565
Cu1 O3 1.987(5) .
Cu1 O7 2.156(7) .
Cu1 Cu1 2.617(2) 2_565
O1 C1 1.271(10) .
O1 Cu1 1.979(5) 2_565
O2 C1 1.260(10) .
O3 C42 1.270(11) .
O4 C42 1.252(11) 2_565
O5 C13 1.357(10) .
O5 H5 0.8400 .
O6 C23 1.373(12) .
O6 H7 0.8400 .
C1 C2 1.485(11) .
C2 C11 1.361(13) .
C2 C3 1.425(13) .
C3 C4 1.348(13) .
C3 H3 0.9500 .
C4 C5 1.389(13) .
C4 H4 0.9500 .
C5 C10 1.424(14) .
C5 C6 1.432(12) .
C6 C7 1.360(12) .
C6 H6 0.9500 .
C7 C8 1.439(15) .
C7 C12 1.497(13) .
C8 C9 1.347(15) .
C8 H8 0.9500 .
C9 C10 1.425(14) .
C9 H9 0.9500 .
C10 C11 1.406(13) .
C11 H11 0.9500 .
C12 C21 1.382(13) .
C12 C13 1.417(13) .
C13 C14 1.359(12) .
C14 C15 1.433(11) .
C14 C22 1.490(13) .
C15 C16 1.393(13) .
C15 C20 1.422(14) .
C16 C17 1.387(14) .
C16 H16 0.9500 .
C17 C18 1.395(18) .
C17 H17 0.9500 .
C18 C19 1.336(16) .
C18 H18 0.9500 .
C19 C20 1.450(13) .
C19 H19 0.9500 .
C20 C21 1.393(14) .
C21 H21 0.9500 .
C22 C23 1.368(12) .
C22 C31 1.413(13) .
C23 C24 1.411(14) .
C24 C25 1.417(15) .
C24 C32 1.480(12) .
C25 C26 1.425(14) .
C25 H25 0.9500 .
C26 C27 1.421(16) .
C26 C31 1.427(14) .
C27 C28 1.396(17) .
C27 H27 0.9500 .
C28 C29 1.376(19) .
C28 H28 0.9500 .
C29 C30 1.380(16) .
C29 H29 0.9500 .
C30 C31 1.418(12) .
C30 H30 0.9500 .
C32 C41 1.381(13) .
C32 C33 1.406(14) .
C33 C34 1.361(14) .
C33 H33 0.9500 .
C34 C35 1.403(14) .
C34 H34 0.9500 .
C35 C36 1.402(13) .
C35 C40 1.471(12) .
C36 C37 1.371(13) 1_655
C36 H36 0.9500 .
C37 C36 1.371(13) 1_455
C37 C38 1.401(13) 1_455
C37 C42 1.500(11) .
C38 C37 1.401(13) 1_655
C38 C39 1.421(13) .
C38 H38 0.9500 .
C39 C40 1.375(14) .
C39 H39 0.9500 .
C40 C41 1.392(12) .
C41 H41 0.9500 .
C42 O4 1.252(11) 2_565
O7 C43 1.20(3) .
C44 N1 1.50(3) .
C44 H44A 1.0637 .
C44 H44B 1.0551 .
C44 H44C 1.0525 .
C43 N1 1.41(3) .
C43 H43 0.9500 .
N1 C45 1.50(3) .
C45 C45 2.03(3) 3_554
C45 H45A 0.9893 .
C45 H45B 0.9868 .
C45 H45C 0.9977 .
O9 C53 1.27(2) .
C53 N3 1.31(2) .
C53 N3 1.31(2) 3_656
C53 H53 1.0000 .
C55 N3 1.46(2) .
C55 C55 1.49(5) 3_656
C55 C58 2.26(7) .
C56 O13 1.23(3) .
C56 N4 1.39(3) .
C56 H56 0.9500 .
C58 N4 1.49(3) .
C58 H58A 1.1110 .
C58 H58B 1.0681 .
C58 H58C 1.1079 .
N4 C57 1.48(3) .
C57 H57A 0.9803 .
C57 H57B 0.9803 .
C57 H57C 0.9802 .
C54 N3 1.44(3) .
C54 H54A 1.0393 .
C54 H54B 1.0410 .
C54 H54C 1.0440 .
O8 C51 1.411(18) 3_556
O8 C51 1.411(18) .
C51 H51A 0.9800 .
C51 H51B 0.9800 .
C51 H51C 0.9800 .

loop_
_geom_hbond_atom_site_label_D
_geom_hbond_atom_site_label_H
_geom_hbond_atom_site_label_A
_geom_hbond_distance_DH
_geom_hbond_distance_HA
_geom_hbond_distance_DA
_geom_hbond_angle_DHA
_geom_hbond_site_symmetry_A
C54 H54C O13 1.04 2.14 2.98(11) 136.4 .
C58 H58C N3 1.11 1.82 2.43(5) 110.1 .
C45 H45C N1 1.00 2.86 3.46(5) 119.2 3_554
C43 H43 O1 0.95 2.99 3.35(7) 104.0 2_565
C54 H54C O13 1.04 2.14 2.98(11) 136.4 .
C57 H57A O6 0.98 1.61 2.55(3) 159.3 1_556
C58 H58C N3 1.11 1.82 2.43(5) 110.1 .
C54 H54C O13 1.04 2.14 2.98(11) 136.4 .
C57 H57A O6 0.98 1.61 2.55(3) 159.3 1_556
C58 H58C N3 1.11 1.82 2.43(5) 110.1 .
C45 H45A O8 0.99 1.92 2.33(2) 101.6 1_554
C54 H54C O13 1.04 2.14 2.98(11) 136.4 .
C58 H58C N3 1.11 1.82 2.43(5) 110.1 .
C45 H45C N1 1.00 2.86 3.46(5) 119.2 3_554
C43 H43 O1 0.95 2.99 3.35(7) 104.0 2_565
C54 H54C O13 1.04 2.14 2.98(11) 136.4 .
C57 H57A O6 0.98 1.61 2.55(3) 159.3 1_556
C45 H45A O8 0.99 1.92 2.33(2) 101.6 1_554
C54 H54C O13 1.04 2.14 2.98(11) 136.4 .
C57 H57A O6 0.98 1.61 2.55(3) 159.3 1_556
C45 H45A O8 0.99 1.92 2.33(2) 101.6 1_554
C45 H45C N1 1.00 2.86 3.46(5) 119.2 3_554
C57 H57A O6 0.98 1.61 2.55(3) 159.3 1_556
C54 H54C O13 1.04 2.14 2.98(11) 136.4 .
C45 H45A O8 0.99 1.92 2.33(2) 101.6 1_554
C57 H57A O6 0.98 1.61 2.55(3) 159.3 1_556
C54 H54C O13 1.04 2.14 2.98(11) 136.4 .
C45 H45A O8 0.99 1.92 2.33(2) 101.6 1_554
C58 H58C N3 1.11 1.82 2.43(5) 110.1 .
C57 H57A O6 0.98 1.61 2.55(3) 159.3 1_556
C54 H54C O13 1.04 2.14 2.98(11) 136.4 .
C57 H57A O6 0.98 1.61 2.55(3) 159.3 1_556
C54 H54C O13 1.04 2.14 2.98(11) 136.4 .
C43 H43 O1 0.95 2.99 3.35(7) 104.0 2_565
C45 H45C N1 1.00 2.86 3.46(5) 119.2 3_554
C57 H57A O6 0.98 1.61 2.55(3) 159.3 1_556

loop_
_geom_torsion_atom_site_label_1
_geom_torsion_atom_site_label_2
_geom_torsion_atom_site_label_3
_geom_torsion_atom_site_label_4
_geom_torsion
_geom_torsion_site_symmetry_1
_geom_torsion_site_symmetry_4
Cu1 O1 C1 O2 -15.7(11) 2_565 .
Cu1 O1 C1 C2 165.2(5) 2_565 .
Cu1 O2 C1 O1 11.3(11) . .
Cu1 O2 C1 C2 -169.6(5) . .
O1 C1 C2 C11 -169.1(8) . .
O2 C1 C2 C11 11.8(11) . .
O1 C1 C2 C3 8.1(11) . .
O2 C1 C2 C3 -171.0(8) . .
C11 C2 C3 C4 -1.2(14) . .
C1 C2 C3 C4 -178.5(8) . .
C2 C3 C4 C5 2.0(15) . .
C3 C4 C5 C10 -1.0(14) . .
C3 C4 C5 C6 -178.7(9) . .
C4 C5 C6 C7 179.0(10) . .
C10 C5 C6 C7 1.4(14) . .
C5 C6 C7 C8 0.3(15) . .
C5 C6 C7 C12 -173.9(8) . .
C6 C7 C8 C9 -1.0(17) . .
C12 C7 C8 C9 173.3(10) . .
C7 C8 C9 C10 0.1(18) . .
C4 C5 C10 C11 -0.7(13) . .
C6 C5 C10 C11 177.1(8) . .
C4 C5 C10 C9 180.0(10) . .
C6 C5 C10 C9 -2.3(13) . .
C8 C9 C10 C11 -177.7(10) . .
C8 C9 C10 C5 1.6(16) . .
C5 C10 C11 C2 1.4(14) . .
C9 C10 C11 C2 -179.2(10) . .
C3 C2 C11 C10 -0.5(13) . .
C1 C2 C11 C10 176.8(8) . .
C6 C7 C12 C21 133.2(10) . .
C8 C7 C12 C21 -41.0(13) . .
C6 C7 C12 C13 -46.7(13) . .
C8 C7 C12 C13 139.1(10) . .
C21 C12 C13 C14 -2.1(13) . .
C7 C12 C13 C14 177.8(8) . .
C21 C12 C13 O5 177.0(8) . .
C7 C12 C13 O5 -3.1(13) . .
O5 C13 C14 C15 178.6(7) . .
C12 C13 C14 C15 -2.2(12) . .
O5 C13 C14 C22 2.6(11) . .
C12 C13 C14 C22 -178.2(8) . .
C13 C14 C15 C16 -176.5(8) . .
C22 C14 C15 C16 -0.3(11) . .
C13 C14 C15 C20 5.2(11) . .
C22 C14 C15 C20 -178.6(7) . .
C14 C15 C16 C17 179.5(9) . .
C20 C15 C16 C17 -2.3(13) . .
C15 C16 C17 C18 3.3(15) . .
C16 C17 C18 C19 -2.1(17) . .
C17 C18 C19 C20 -0.1(16) . .
C16 C15 C20 C21 177.7(8) . .
C14 C15 C20 C21 -4.0(12) . .
C16 C15 C20 C19 0.1(12) . .
C14 C15 C20 C19 178.4(7) . .
C18 C19 C20 C21 -176.4(10) . .
C18 C19 C20 C15 1.1(14) . .
C13 C12 C21 C20 3.4(14) . .
C7 C12 C21 C20 -176.5(8) . .
C15 C20 C21 C12 -0.3(13) . .
C19 C20 C21 C12 177.2(9) . .
C13 C14 C22 C23 -88.2(10) . .
C15 C14 C22 C23 95.7(9) . .
C13 C14 C22 C31 90.6(10) . .
C15 C14 C22 C31 -85.5(9) . .
C31 C22 C23 O6 -177.9(8) . .
C14 C22 C23 O6 0.8(12) . .
C31 C22 C23 C24 2.8(13) . .
C14 C22 C23 C24 -178.5(8) . .
O6 C23 C24 C25 179.3(9) . .
C22 C23 C24 C25 -1.3(13) . .
O6 C23 C24 C32 -2.2(13) . .
C22 C23 C24 C32 177.2(9) . .
C23 C24 C25 C26 -1.3(15) . .
C32 C24 C25 C26 -179.9(9) . .
C24 C25 C26 C27 -174.7(11) . .
C24 C25 C26 C31 2.4(15) . .
C31 C26 C27 C28 3.2(17) . .
C25 C26 C27 C28 -179.7(11) . .
C26 C27 C28 C29 -2.7(19) . .
C27 C28 C29 C30 1.1(19) . .
C28 C29 C30 C31 0.0(18) . .
C29 C30 C31 C22 -177.7(10) . .
C29 C30 C31 C26 0.6(14) . .
C23 C22 C31 C30 176.7(8) . .
C14 C22 C31 C30 -2.0(12) . .
C23 C22 C31 C26 -1.5(12) . .
C14 C22 C31 C26 179.7(8) . .
C27 C26 C31 C30 -2.1(14) . .
C25 C26 C31 C30 -179.3(9) . .
C27 C26 C31 C22 176.2(10) . .
C25 C26 C31 C22 -1.0(13) . .
C25 C24 C32 C41 137.2(12) . .
C23 C24 C32 C41 -41.3(17) . .
C25 C24 C32 C33 -44.4(16) . .
C23 C24 C32 C33 137.1(12) . .
C41 C32 C33 C34 -2(2) . .
C24 C32 C33 C34 179.8(13) . .
C32 C33 C34 C35 0(2) . .
C33 C34 C35 C36 -178.1(14) . .
C33 C34 C35 C40 2(2) . .
C34 C35 C36 C37 -179.3(13) . 1_655
C40 C35 C36 C37 0.5(18) . 1_655
C37 C38 C39 C40 1.9(17) 1_655 .
C38 C39 C40 C41 -178.5(11) . .
C38 C39 C40 C35 -0.6(17) . .
C34 C35 C40 C39 179.2(12) . .
C36 C35 C40 C39 -0.6(17) . .
C34 C35 C40 C41 -2.7(18) . .
C36 C35 C40 C41 177.5(10) . .
C33 C32 C41 C40 1.0(19) . .
C24 C32 C41 C40 179.5(11) . .
C39 C40 C41 C32 179.1(12) . .
C35 C40 C41 C32 1.2(17) . .
Cu1 O3 C42 O4 -12.0(12) . 2_565
Cu1 O3 C42 C37 166.2(6) . .
C36 C37 C42 O4 5.9(13) 1_455 2_565
C38 C37 C42 O4 -174.2(9) 1_455 2_565
C36 C37 C42 O3 -172.5(9) 1_455 .
C38 C37 C42 O3 7.4(13) 1_455 .
Cu1 O7 C43 N1 -129(5) . .
O7 C43 N1 C45 51(8) . .
O7 C43 N1 C44 -118(10) . .
C43 N1 C45 C45 123(7) . 3_554
C44 N1 C45 C45 -77(27) . 3_554
O13 C56 N4 C58 -5(14) . .
O13 C56 N4 C57 -116(11) . .
C55 C58 N4 C56 -31(19) . .
C55 C58 N4 C57 93(18) . .
O9 C53 N3 C54 47(9) . .
N3 C53 N3 C54 -133(9) 3_656 .
O9 C53 N3 C55 -178.5(16) . .
N3 C53 N3 C55 1.5(16) 3_656 .
C55 C55 N3 C53 -4(4) 3_656 .
C58 C55 N3 C53 146(3) . .
C55 C55 N3 C54 143(8) 3_656 .
C58 C55 N3 C54 -67(8) . .
